data_7152285
loop_
_publ_author_name
'Mistri, Tarun'
'Dolai, Malay'
'Chakraborty, Debrup'
'Khuda-Bukhsh, Anisur Rahman'
'Das, Kalyan Kumar'
'Ali, Mahammad'

_publ_section_title
;
 A highly selective and sensitive in vivo fluorosensor for zinc(ii)
 without cytotoxicity.
;
_journal_issue 12
_journal_name_full 'Organic &amp; biomolecular chemistry'
_journal_page_first 2380
_journal_page_last 2384
_journal_paper_doi 10.1039/c2ob07084g
_journal_volume 10
_journal_year 2012
_chemical_formula_moiety 'C27 H24 N4 O9 Zn2, 2(C3 H7N O)'
_chemical_formula_sum 'C33 H38 N6 O11 Zn2'
_chemical_formula_weight 825.47
_chemical_name_systematic
;
?
;
_space_group_IT_number 2
_symmetry_cell_setting triclinic
_symmetry_space_group_name_Hall '-P 1'
_symmetry_space_group_name_H-M 'P -1'
_atom_sites_solution_hydrogens geom
_atom_sites_solution_primary direct
_atom_sites_solution_secondary difmap
_audit_creation_method SHELXL-97
_cell_angle_alpha 103.1300(10)
_cell_angle_beta 91.6780(10)
_cell_angle_gamma 105.3550(10)
_cell_formula_units_Z 2
_cell_length_a 9.5044(3)
_cell_length_b 11.9561(4)
_cell_length_c 17.0346(6)
_cell_measurement_temperature 273(2)
_cell_volume 1809.58(11)
_computing_structure_refinement 'SHELXL-97 (Sheldrick, 2008)'
_computing_structure_solution 'SHELXS-97 (Sheldrick, 2008)'
_diffrn_ambient_temperature 273(2)
_diffrn_measured_fraction_theta_full 0.990
_diffrn_measured_fraction_theta_max 0.990
_diffrn_radiation_monochromator graphite
_diffrn_radiation_source 'fine-focus sealed tube'
_diffrn_radiation_type MoK\a
_diffrn_radiation_wavelength 0.71073
_diffrn_reflns_av_R_equivalents 0.0258
_diffrn_reflns_av_sigmaI/netI 0.0226
_diffrn_reflns_limit_h_max 12
_diffrn_reflns_limit_h_min -12
_diffrn_reflns_limit_k_max 15
_diffrn_reflns_limit_k_min -15
_diffrn_reflns_limit_l_max 22
_diffrn_reflns_limit_l_min -22
_diffrn_reflns_number 30230
_diffrn_reflns_theta_full 27.47
_diffrn_reflns_theta_max 27.47
_diffrn_reflns_theta_min 1.82
_exptl_absorpt_coefficient_mu 1.392
_exptl_absorpt_correction_type empirical
_exptl_absorpt_process_details SADABS
_exptl_crystal_colour 'yellowish orange'
_exptl_crystal_density_diffrn 1.515
_exptl_crystal_density_method 'not measured'
_exptl_crystal_description block
_exptl_crystal_F_000 852.0
_exptl_crystal_size_max 0.21
_exptl_crystal_size_mid 0.16
_exptl_crystal_size_min 0.15
_refine_diff_density_max 0.523
_refine_diff_density_min -0.382
_refine_diff_density_rms 0.061
_refine_ls_extinction_method none
_refine_ls_goodness_of_fit_ref 0.563
_refine_ls_hydrogen_treatment mixed
_refine_ls_matrix_type full
_refine_ls_number_parameters 489
_refine_ls_number_reflns 8294
_refine_ls_number_restraints 0
_refine_ls_restrained_S_all 0.563
_refine_ls_R_factor_all 0.0399
_refine_ls_R_factor_gt 0.0306
_refine_ls_shift/su_max 0.004
_refine_ls_shift/su_mean 0.000
_refine_ls_structure_factor_coef Fsqd
_refine_ls_weighting_details 'calc w=1/[\s^2^(Fo^2^)+(0.1311P)^2^+2.3885P] where P=(Fo^2^+2Fc^2^)/3'
_refine_ls_weighting_scheme calc
_refine_ls_wR_factor_gt 0.0936
_refine_ls_wR_factor_ref 0.1096
_reflns_number_gt 6707
_reflns_number_total 8294
_reflns_threshold_expression >2sigma(I)
_cod_data_source_file c2ob07084g.txt
_cod_data_source_block barun
_cod_depositor_comments
;
The following automatic conversions were performed:

'_symmetry_cell_setting' value 'Triclinic' changed to 'triclinic'
according to /home/saulius/struct/CIF-dictionaries/cif_core.dic
dictionary named 'cif_core.dic' version 2.4.1 from
2010-06-29.

'_exptl_absorpt_correction_type' value 'Empirical'
changed to 'empirical' according to
/home/saulius/struct/CIF-dictionaries/cif_core.dic dictionary named
'cif_core.dic' version 2.4.1 from 2010-06-29.

Automatic conversion script
Id: cif_fix_values 1715 2011-07-08 13:25:40Z adriana 
;
_cod_database_code 7152285

loop_
_symmetry_equiv_pos_as_xyz
'x, y, z'
'-x, -y, -z'

loop_
_atom_site_label
_atom_site_type_symbol
_atom_site_fract_x
_atom_site_fract_y
_atom_site_fract_z
_atom_site_U_iso_or_equiv
_atom_site_adp_type
_atom_site_occupancy
_atom_site_symmetry_multiplicity
_atom_site_calc_flag
_atom_site_refinement_flags
Zn1 Zn 0.38205(3) 0.73181(2) 0.462187(13) 0.03520(8) Uani 1 1 d .
Zn2 Zn 0.28686(3) 0.60972(2) 0.275115(13) 0.03644(8) Uani 1 1 d .
O1 O 0.3502(2) 0.55889(14) 0.45230(9) 0.0516(4) Uani 1 1 d .
O2 O 0.27540(19) 0.47321(14) 0.32304(9) 0.0484(4) Uani 1 1 d .
O3 O 0.14540(18) 0.48562(15) 0.17484(9) 0.0473(4) Uani 1 1 d .
O4 O 0.3614(2) 0.76149(15) 0.58410(9) 0.0514(4) Uani 1 1 d .
O5 O 0.13053(17) 0.68481(15) 0.30533(10) 0.0477(4) Uani 1 1 d .
O6 O 0.19906(18) 0.77070(16) 0.43579(10) 0.0519(4) Uani 1 1 d .
C51 C 0.5758(2) 0.80655(17) 0.32694(11) 0.0317(4) Uani 1 1 d .
N2 N 0.3269(2) 0.56032(18) 0.10435(10) 0.0426(4) Uani 1 1 d .
O9 O 0.2795(2) 0.47708(18) -0.05527(10) 0.0585(5) Uani 1 1 d .
C50 C 0.6705(2) 0.90432(18) 0.38525(12) 0.0345(4) Uani 1 1 d .
N5 N 0.56000(19) 0.87176(15) 0.50832(10) 0.0348(3) Uani 1 1 d .
N6 N 0.5702(2) 0.91514(16) 0.59198(10) 0.0394(4) Uani 1 1 d .
C52 C -0.0023(4) 0.8083(4) 0.3761(3) 0.0895(12) Uani 1 1 d .
H52A H 0.0325 0.8854 0.3646 0.134 Uiso 1 1 calc R
H52B H -0.0349 0.8177 0.4294 0.134 Uiso 1 1 calc R
H52C H -0.0824 0.7594 0.3370 0.134 Uiso 1 1 calc R
C1 C 0.3065(2) 0.47013(18) 0.39399(12) 0.0387(4) Uani 1 1 d .
O7 O 0.46235(15) 0.73200(13) 0.34761(8) 0.0363(3) Uani 1 1 d .
C3 C 0.6103(2) 0.79308(19) 0.24517(12) 0.0376(4) Uani 1 1 d .
C4 C 0.5240(2) 0.7058(2) 0.17620(12) 0.0425(5) Uani 1 1 d .
H4 H 0.5626 0.7019 0.1264 0.051 Uiso 1 1 calc R
N9 N 0.3989(2) 0.63344(17) 0.17772(10) 0.0380(4) Uani 1 1 d .
C6 C 0.1936(2) 0.48750(19) 0.10766(12) 0.0371(4) Uani 1 1 d .
C7 C 0.1067(2) 0.40931(19) 0.03304(12) 0.0399(4) Uani 1 1 d .
C8 C -0.0299(3) 0.3363(2) 0.04229(14) 0.0527(6) Uani 1 1 d .
H8 H -0.0591 0.3379 0.0941 0.063 Uiso 1 1 calc R
C9 C -0.1221(3) 0.2619(3) -0.02341(16) 0.0650(7) Uani 1 1 d .
H9 H -0.2130 0.2143 -0.0160 0.078 Uiso 1 1 calc R
C10 C -0.0788(3) 0.2581(3) -0.10057(15) 0.0599(7) Uani 1 1 d .
H10 H -0.1407 0.2078 -0.1452 0.072 Uiso 1 1 calc R
C11 C 0.0542(3) 0.3280(2) -0.11127(13) 0.0522(6) Uani 1 1 d .
H11 H 0.0829 0.3241 -0.1633 0.063 Uiso 1 1 calc R
C12 C 0.1482(3) 0.4053(2) -0.04543(12) 0.0419(5) Uani 1 1 d .
C13 C 0.7345(2) 0.8726(2) 0.22589(14) 0.0456(5) Uani 1 1 d .
H13 H 0.7569 0.8600 0.1724 0.055 Uiso 1 1 calc R
C14 C 0.8242(3) 0.9679(2) 0.28191(16) 0.0490(5) Uani 1 1 d .
C15 C 0.7891(2) 0.9825(2) 0.36080(14) 0.0434(5) Uani 1 1 d .
H15 H 0.8470 1.0474 0.3998 0.052 Uiso 1 1 calc R
C16 C 0.6565(2) 0.93174(18) 0.47129(13) 0.0381(4) Uani 1 1 d .
H16 H 0.7241 0.9995 0.5029 0.046 Uiso 1 1 calc R
C17 C 0.4625(2) 0.85050(18) 0.62421(12) 0.0370(4) Uani 1 1 d .
C18 C 0.4622(3) 0.88846(19) 0.71292(12) 0.0405(4) Uani 1 1 d .
C19 C 0.5620(3) 0.9902(2) 0.76128(13) 0.0483(5) Uani 1 1 d .
O10 O 0.6702(2) 1.06173(19) 0.73083(11) 0.0698(6) Uani 1 1 d .
H10A H 0.6675 1.0343 0.6819 0.105 Uiso 1 1 calc R
C21 C 0.5494(3) 1.0225(3) 0.84438(15) 0.0632(7) Uani 1 1 d .
H21 H 0.6138 1.0917 0.8764 0.076 Uiso 1 1 calc R
C22 C 0.4434(4) 0.9532(3) 0.87882(15) 0.0658(7) Uani 1 1 d .
H22 H 0.4374 0.9747 0.9344 0.079 Uiso 1 1 calc R
C23 C 0.3461(4) 0.8524(3) 0.83255(16) 0.0722(9) Uani 1 1 d .
H23 H 0.2744 0.8052 0.8564 0.087 Uiso 1 1 calc R
C24 C 0.3549(3) 0.8211(2) 0.75015(15) 0.0596(7) Uani 1 1 d .
H24 H 0.2872 0.7531 0.7188 0.072 Uiso 1 1 calc R
C25 C 0.9565(3) 1.0516(3) 0.2584(2) 0.0746(9) Uani 1 1 d .
H25A H 0.9672 1.1319 0.2890 0.112 Uiso 1 1 calc R
H25B H 0.9437 1.0476 0.2016 0.112 Uiso 1 1 calc R
H25C H 1.0427 1.0283 0.2697 0.112 Uiso 1 1 calc R
C53 C 0.1191(2) 0.7497(2) 0.37184(15) 0.0444(5) Uani 1 1 d .
C27 C 0.2888(4) 0.3487(2) 0.41002(17) 0.0666(8) Uani 1 1 d .
H27A H 0.3680 0.3524 0.4477 0.100 Uiso 1 1 calc R
H27B H 0.2897 0.2920 0.3602 0.100 Uiso 1 1 calc R
H27C H 0.1973 0.3242 0.4324 0.100 Uiso 1 1 calc R
C28 C 0.9009(3) 0.4722(3) 0.3768(2) 0.0729(8) Uani 1 1 d .
H28A H 0.9763 0.4524 0.3448 0.109 Uiso 1 1 calc R
H28B H 0.8578 0.4080 0.4014 0.109 Uiso 1 1 calc R
H28C H 0.9425 0.5441 0.4182 0.109 Uiso 1 1 calc R
N11 N 0.7895(2) 0.4905(2) 0.32558(12) 0.0520(5) Uani 1 1 d .
C30 C 0.8023(3) 0.4902(3) 0.24900(16) 0.0572(6) Uani 1 1 d .
O11 O 0.7079(2) 0.5047(2) 0.20397(12) 0.0742(6) Uani 1 1 d .
C32 C 0.6589(4) 0.5090(4) 0.3612(2) 0.0834(11) Uani 1 1 d .
H32A H 0.6737 0.5928 0.3844 0.125 Uiso 1 1 calc R
H32B H 0.6385 0.4661 0.4027 0.125 Uiso 1 1 calc R
H32C H 0.5777 0.4805 0.3201 0.125 Uiso 1 1 calc R
C76 C 0.4303(4) 0.2812(3) 0.06553(19) 0.0736(8) Uani 1 1 d .
H76 H 0.4921 0.3419 0.1057 0.088 Uiso 1 1 calc R
N12 N 0.3094(3) 0.2187(2) 0.08781(14) 0.0621(6) Uani 1 1 d .
C35 C 0.2782(5) 0.2397(4) 0.1716(2) 0.0910(12) Uani 1 1 d .
H35A H 0.3560 0.3039 0.2039 0.137 Uiso 1 1 calc R
H35B H 0.2703 0.1685 0.1902 0.137 Uiso 1 1 calc R
H35C H 0.1876 0.2607 0.1764 0.137 Uiso 1 1 calc R
C77 C 0.2088(5) 0.1238(4) 0.0292(3) 0.0997(12) Uani 1 1 d .
H77A H 0.1126 0.1352 0.0312 0.150 Uiso 1 1 calc R
H77B H 0.2067 0.0486 0.0409 0.150 Uiso 1 1 calc R
H77C H 0.2398 0.1241 -0.0240 0.150 Uiso 1 1 calc R
H50 H 0.889(4) 0.472(3) 0.232(2) 0.077(10) Uiso 1 1 d .
H53 H 0.363(3) 0.568(3) 0.059(2) 0.062(8) Uiso 1 1 d .
O15 O 0.4695(3) 0.2674(3) -0.00253(15) 0.1035(9) Uani 1 1 d .
H56 H 0.284(4) 0.477(3) -0.106(2) 0.072(10) Uiso 1 1 d .

loop_
_atom_site_aniso_label
_atom_site_aniso_U_11
_atom_site_aniso_U_22
_atom_site_aniso_U_33
_atom_site_aniso_U_23
_atom_site_aniso_U_13
_atom_site_aniso_U_12
Zn1 0.03921(14) 0.03649(13) 0.02418(12) 0.00444(9) 0.00053(9) 0.00362(10)
Zn2 0.03757(14) 0.04516(15) 0.02197(12) 0.00748(9) 0.00209(9) 0.00441(10)
O1 0.0820(12) 0.0384(8) 0.0301(7) 0.0086(6) 0.0026(7) 0.0095(8)
O2 0.0638(10) 0.0430(8) 0.0316(7) 0.0097(6) -0.0056(7) 0.0040(7)
O3 0.0497(9) 0.0603(10) 0.0229(7) 0.0082(6) 0.0025(6) 0.0020(7)
O4 0.0628(10) 0.0492(9) 0.0260(7) 0.0035(6) 0.0035(7) -0.0067(8)
O5 0.0407(8) 0.0577(9) 0.0413(8) 0.0067(7) -0.0010(6) 0.0131(7)
O6 0.0439(8) 0.0654(10) 0.0422(9) 0.0005(8) 0.0000(7) 0.0192(8)
C51 0.0303(9) 0.0369(9) 0.0294(9) 0.0114(7) 0.0046(7) 0.0089(7)
N2 0.0474(10) 0.0551(11) 0.0206(8) 0.0056(7) 0.0033(7) 0.0091(8)
O9 0.0609(11) 0.0761(12) 0.0242(7) 0.0089(8) 0.0042(7) -0.0024(9)
C50 0.0316(9) 0.0370(9) 0.0348(10) 0.0101(8) 0.0033(7) 0.0082(8)
N5 0.0388(9) 0.0366(8) 0.0261(8) 0.0031(6) -0.0003(6) 0.0096(7)
N6 0.0448(9) 0.0421(9) 0.0248(8) 0.0002(7) -0.0012(7) 0.0085(7)
C52 0.074(2) 0.092(2) 0.100(3) -0.011(2) -0.0203(19) 0.0501(19)
C1 0.0456(11) 0.0384(10) 0.0314(9) 0.0091(8) 0.0057(8) 0.0096(8)
O7 0.0366(7) 0.0415(7) 0.0246(6) 0.0071(5) 0.0032(5) 0.0013(6)
C3 0.0355(10) 0.0457(11) 0.0319(9) 0.0125(8) 0.0065(8) 0.0091(8)
C4 0.0453(11) 0.0568(13) 0.0261(9) 0.0122(9) 0.0103(8) 0.0128(10)
N9 0.0402(9) 0.0489(10) 0.0220(7) 0.0059(7) 0.0013(6) 0.0097(8)
C6 0.0423(11) 0.0435(10) 0.0259(9) 0.0077(8) 0.0017(8) 0.0130(9)
C7 0.0479(11) 0.0454(11) 0.0250(9) 0.0069(8) 0.0000(8) 0.0125(9)
C8 0.0514(13) 0.0653(15) 0.0317(11) 0.0092(10) 0.0032(9) 0.0022(11)
C9 0.0569(15) 0.0753(18) 0.0421(13) 0.0069(12) -0.0008(11) -0.0100(13)
C10 0.0638(16) 0.0653(15) 0.0330(11) 0.0008(10) -0.0095(11) -0.0010(13)
C11 0.0639(15) 0.0595(14) 0.0249(10) 0.0037(9) -0.0004(10) 0.0093(12)
C12 0.0495(12) 0.0485(11) 0.0242(9) 0.0073(8) 0.0024(8) 0.0090(9)
C13 0.0426(11) 0.0600(13) 0.0376(11) 0.0202(10) 0.0131(9) 0.0118(10)
C14 0.0384(11) 0.0558(13) 0.0529(13) 0.0226(11) 0.0110(10) 0.0045(10)
C15 0.0363(10) 0.0414(11) 0.0475(12) 0.0105(9) 0.0032(9) 0.0027(8)
C16 0.0354(10) 0.0379(10) 0.0355(10) 0.0034(8) 0.0007(8) 0.0059(8)
C17 0.0453(11) 0.0337(9) 0.0292(9) 0.0037(7) -0.0001(8) 0.0099(8)
C18 0.0527(12) 0.0410(10) 0.0263(9) 0.0058(8) 0.0003(8) 0.0128(9)
C19 0.0553(13) 0.0538(13) 0.0304(10) 0.0037(9) -0.0057(9) 0.0128(11)
O10 0.0649(12) 0.0741(12) 0.0413(10) -0.0049(9) -0.0021(9) -0.0133(10)
C21 0.0722(18) 0.0707(17) 0.0328(12) -0.0044(11) -0.0095(12) 0.0125(14)
C22 0.087(2) 0.0816(19) 0.0250(11) 0.0066(11) 0.0005(11) 0.0228(16)
C23 0.097(2) 0.0767(19) 0.0345(13) 0.0182(13) 0.0133(14) 0.0052(17)
C24 0.0802(18) 0.0508(13) 0.0333(12) 0.0057(10) 0.0040(11) -0.0025(12)
C25 0.0581(16) 0.080(2) 0.073(2) 0.0288(16) 0.0183(14) -0.0112(14)
C53 0.0385(11) 0.0403(11) 0.0512(13) 0.0057(9) 0.0006(9) 0.0107(9)
C27 0.105(2) 0.0423(13) 0.0505(15) 0.0154(11) -0.0038(15) 0.0147(14)
C28 0.0559(16) 0.081(2) 0.078(2) 0.0370(17) -0.0082(14) 0.0003(14)
N11 0.0488(11) 0.0643(12) 0.0416(10) 0.0188(9) 0.0083(8) 0.0082(9)
C30 0.0546(15) 0.0630(15) 0.0437(13) 0.0103(11) 0.0145(11) 0.0001(12)
O11 0.0727(13) 0.1042(16) 0.0386(9) 0.0262(10) 0.0057(9) 0.0052(12)
C32 0.079(2) 0.141(3) 0.0540(17) 0.045(2) 0.0295(16) 0.049(2)
C76 0.085(2) 0.086(2) 0.0494(16) 0.0229(15) 0.0010(15) 0.0187(17)
N12 0.0740(15) 0.0671(14) 0.0478(12) 0.0140(11) 0.0093(11) 0.0236(12)
C35 0.128(3) 0.106(3) 0.062(2) 0.0324(19) 0.037(2) 0.058(3)
C77 0.097(3) 0.088(3) 0.099(3) 0.004(2) -0.005(2) 0.016(2)
O15 0.115(2) 0.141(3) 0.0559(14) 0.0393(15) 0.0234(14) 0.0233(19)

loop_
_atom_type_symbol
_atom_type_description
_atom_type_scat_dispersion_real
_atom_type_scat_dispersion_imag
_atom_type_scat_source
C C 0.0033 0.0016 'International Tables Vol C Tables 4.2.6.8 and 6.1.1.4'
H H 0.0000 0.0000 'International Tables Vol C Tables 4.2.6.8 and 6.1.1.4'
N N 0.0061 0.0033 'International Tables Vol C Tables 4.2.6.8 and 6.1.1.4'
O O 0.0106 0.0060 'International Tables Vol C Tables 4.2.6.8 and 6.1.1.4'
Zn Zn 0.2839 1.4301 'International Tables Vol C Tables 4.2.6.8 and 6.1.1.4'

loop_
_geom_angle_atom_site_label_1
_geom_angle_atom_site_label_2
_geom_angle_atom_site_label_3
_geom_angle
O1 Zn1 O6 112.23(8)
O1 Zn1 N5 130.44(7)
O6 Zn1 N5 116.73(7)
O1 Zn1 O4 91.37(7)
O6 Zn1 O4 94.52(7)
N5 Zn1 O4 77.90(7)
O1 Zn1 O7 95.75(6)
O6 Zn1 O7 95.81(6)
N5 Zn1 O7 86.76(6)
O4 Zn1 O7 164.18(6)
O5 Zn2 O2 112.00(7)
O5 Zn2 N9 122.04(7)
O2 Zn2 N9 122.85(7)
O5 Zn2 O7 100.71(6)
O2 Zn2 O7 99.22(6)
N9 Zn2 O7 88.37(6)
O5 Zn2 O3 90.14(7)
O2 Zn2 O3 87.03(6)
N9 Zn2 O3 76.17(6)
O7 Zn2 O3 164.27(6)
C1 O1 Zn1 132.36(14)
C1 O2 Zn2 130.58(14)
C6 O3 Zn2 114.17(14)
C17 O4 Zn1 111.68(14)
C53 O5 Zn2 128.08(15)
C53 O6 Zn1 133.41(15)
O7 C51 C50 121.74(17)
O7 C51 C3 121.67(17)
C50 C51 C3 116.59(17)
C6 N2 N9 116.20(17)
C6 N2 H53 123(2)
N9 N2 H53 121(2)
C12 O9 H56 109(2)
C15 C50 C51 120.07(19)
C15 C50 C16 114.78(18)
C51 C50 C16 125.15(18)
C16 N5 N6 115.79(17)
C16 N5 Zn1 129.43(14)
N6 N5 Zn1 114.49(13)
C17 N6 N5 111.29(16)
C53 C52 H52A 109.5
C53 C52 H52B 109.5
H52A C52 H52B 109.5
C53 C52 H52C 109.5
H52A C52 H52C 109.5
H52B C52 H52C 109.5
O1 C1 O2 125.4(2)
O1 C1 C27 117.6(2)
O2 C1 C27 116.9(2)
C51 O7 Zn2 128.97(12)
C51 O7 Zn1 130.08(12)
Zn2 O7 Zn1 99.48(6)
C13 C3 C51 119.94(19)
C13 C3 C4 114.28(18)
C51 C3 C4 125.71(18)
N9 C4 C3 125.41(18)
N9 C4 H4 117.3
C3 C4 H4 117.3
C4 N9 N2 117.59(17)
C4 N9 Zn2 128.31(14)
N2 N9 Zn2 114.09(13)
O3 C6 N2 119.31(19)
O3 C6 C7 120.3(2)
N2 C6 C7 120.38(18)
C8 C7 C12 118.2(2)
C8 C7 C6 116.44(19)
C12 C7 C6 125.3(2)
C9 C8 C7 121.5(2)
C9 C8 H8 119.3
C7 C8 H8 119.3
C8 C9 C10 119.6(2)
C8 C9 H9 120.2
C10 C9 H9 120.2
C11 C10 C9 120.1(2)
C11 C10 H10 119.9
C9 C10 H10 119.9
C10 C11 C12 121.1(2)
C10 C11 H11 119.5
C12 C11 H11 119.5
O9 C12 C11 121.71(19)
O9 C12 C7 118.77(19)
C11 C12 C7 119.5(2)
C14 C13 C3 123.4(2)
C14 C13 H13 118.3
C3 C13 H13 118.3
C13 C14 C15 116.7(2)
C13 C14 C25 121.6(2)
C15 C14 C25 121.7(2)
C14 C15 C50 123.3(2)
C14 C15 H15 118.4
C50 C15 H15 118.4
N5 C16 C50 126.38(19)
N5 C16 H16 116.8
C50 C16 H16 116.8
O4 C17 N6 124.54(19)
O4 C17 C18 119.41(19)
N6 C17 C18 116.04(18)
C24 C18 C19 118.1(2)
C24 C18 C17 118.4(2)
C19 C18 C17 123.5(2)
O10 C19 C18 122.6(2)
O10 C19 C21 117.8(2)
C18 C19 C21 119.6(2)
C19 O10 H10A 109.5
C22 C21 C19 120.5(3)
C22 C21 H21 119.7
C19 C21 H21 119.7
C21 C22 C23 120.6(2)
C21 C22 H22 119.7
C23 C22 H22 119.7
C22 C23 C24 119.5(3)
C22 C23 H23 120.2
C24 C23 H23 120.2
C23 C24 C18 121.6(2)
C23 C24 H24 119.2
C18 C24 H24 119.2
C14 C25 H25A 109.5
C14 C25 H25B 109.5
H25A C25 H25B 109.5
C14 C25 H25C 109.5
H25A C25 H25C 109.5
H25B C25 H25C 109.5
O5 C53 O6 126.4(2)
O5 C53 C52 117.3(2)
O6 C53 C52 116.4(2)
C1 C27 H27A 109.5
C1 C27 H27B 109.5
H27A C27 H27B 109.5
C1 C27 H27C 109.5
H27A C27 H27C 109.5
H27B C27 H27C 109.5
N11 C28 H28A 109.5
N11 C28 H28B 109.5
H28A C28 H28B 109.5
N11 C28 H28C 109.5
H28A C28 H28C 109.5
H28B C28 H28C 109.5
C30 N11 C28 122.9(3)
C30 N11 C32 119.5(2)
C28 N11 C32 117.7(2)
O11 C30 N11 123.9(3)
O11 C30 H50 124(2)
N11 C30 H50 112(2)
N11 C32 H32A 109.5
N11 C32 H32B 109.5
H32A C32 H32B 109.5
N11 C32 H32C 109.5
H32A C32 H32C 109.5
H32B C32 H32C 109.5
O15 C76 N12 126.4(3)
O15 C76 H76 116.8
N12 C76 H76 116.8
C76 N12 C77 119.9(3)
C76 N12 C35 121.3(3)
C77 N12 C35 118.7(3)
N12 C35 H35A 109.5
N12 C35 H35B 109.5
H35A C35 H35B 109.5
N12 C35 H35C 109.5
H35A C35 H35C 109.5
H35B C35 H35C 109.5
N12 C77 H77A 109.5
N12 C77 H77B 109.5
H77A C77 H77B 109.5
N12 C77 H77C 109.5
H77A C77 H77C 109.5
H77B C77 H77C 109.5

loop_
_geom_bond_atom_site_label_1
_geom_bond_atom_site_label_2
_geom_bond_distance
Zn1 O1 1.9753(15)
Zn1 O6 1.9801(17)
Zn1 N5 2.0258(17)
Zn1 O4 2.0501(15)
Zn1 O7 2.1167(13)
Zn2 O5 1.9545(16)
Zn2 O2 1.9643(15)
Zn2 N9 2.0308(17)
Zn2 O7 2.0523(14)
Zn2 O3 2.1411(15)
O1 C1 1.245(3)
O2 C1 1.247(2)
O3 C6 1.248(2)
O4 C17 1.270(3)
O5 C53 1.245(3)
O6 C53 1.246(3)
C51 O7 1.318(2)
C51 C50 1.423(3)
C51 C3 1.423(3)
N2 C6 1.345(3)
N2 N9 1.390(2)
N2 H53 0.87(3)
O9 C12 1.353(3)
O9 H56 0.87(4)
C50 C15 1.401(3)
C50 C16 1.446(3)
N5 C16 1.282(3)
N5 N6 1.392(2)
N6 C17 1.324(3)
C52 C53 1.496(4)
C52 H52A 0.9600
C52 H52B 0.9600
C52 H52C 0.9600
C1 C27 1.505(3)
C3 C13 1.406(3)
C3 C4 1.440(3)
C4 N9 1.277(3)
C4 H4 0.9300
C6 C7 1.470(3)
C7 C8 1.395(3)
C7 C12 1.399(3)
C8 C9 1.375(3)
C8 H8 0.9300
C9 C10 1.383(4)
C9 H9 0.9300
C10 C11 1.361(4)
C10 H10 0.9300
C11 C12 1.394(3)
C11 H11 0.9300
C13 C14 1.371(4)
C13 H13 0.9300
C14 C15 1.378(3)
C14 C25 1.513(3)
C15 H15 0.9300
C16 H16 0.9300
C17 C18 1.476(3)
C18 C24 1.388(3)
C18 C19 1.395(3)
C19 O10 1.351(3)
C19 C21 1.397(3)
O10 H10A 0.8200
C21 C22 1.363(4)
C21 H21 0.9300
C22 C23 1.365(4)
C22 H22 0.9300
C23 C24 1.379(3)
C23 H23 0.9300
C24 H24 0.9300
C25 H25A 0.9600
C25 H25B 0.9600
C25 H25C 0.9600
C27 H27A 0.9600
C27 H27B 0.9600
C27 H27C 0.9600
C28 N11 1.443(4)
C28 H28A 0.9600
C28 H28B 0.9600
C28 H28C 0.9600
N11 C30 1.313(3)
N11 C32 1.445(4)
C30 O11 1.235(4)
C30 H50 0.95(4)
C32 H32A 0.9600
C32 H32B 0.9600
C32 H32C 0.9600
C76 O15 1.217(4)
C76 N12 1.312(4)
C76 H76 0.9300
N12 C77 1.433(5)
N12 C35 1.446(4)
C35 H35A 0.9600
C35 H35B 0.9600
C35 H35C 0.9600
C77 H77A 0.9600
C77 H77B 0.9600
C77 H77C 0.9600
